data_7708823
loop_
_publ_author_name
'Sinclair, Jocelyn'
'Medroa Del Pino, William'
'Aku-Dominguez, Kwami'
'Minami, Yohei'
'Kiran, Anagha'
'Ferguson, Michael J.'
'Yasuda, Makoto'
'Rivard, Eric'

_publ_section_title
;
 Access to metastable [GeH2]n materials via a molecular
 &#x201C;bottom-up&#x201D; approach
;
_journal_name_full 'Dalton Transactions'
_journal_paper_doi 10.1039/D1DT02850B
_journal_year 2021
_chemical_formula_moiety 'C12 H27 Ge K O3'
_chemical_formula_sum 'C12 H27 Ge K O3'
_chemical_formula_weight 331.02
_chemical_name_common K[Ge(OtBu)3]
_chemical_name_systematic (Tri-tert-butoxygermyl)potassium
_chemical_properties_physical Moisture-sensitive
_space_group_crystal_system orthorhombic
_space_group_IT_number 19
_space_group_name_Hall 'P 2ac 2ab'
_space_group_name_H-M_alt 'P 21 21 21'
_atom_sites_solution_hydrogens geom
_atom_sites_solution_primary dual
_audit_creation_method SHELXL-2018/3
_audit_update_record
;
2021-07-06 deposited with the CCDC.	2021-11-15 downloaded from the CCDC.
;
_cell_angle_alpha 90
_cell_angle_beta 90
_cell_angle_gamma 90
_cell_formula_units_Z 4
_cell_length_a 8.8817(5)
_cell_length_b 10.4187(6)
_cell_length_c 18.1622(10)
_cell_measurement_reflns_used 2957
_cell_measurement_temperature 173(2)
_cell_measurement_theta_max 70.27
_cell_measurement_theta_min 4.87
_cell_volume 1680.65(16)
_computing_cell_refinement 'Bruker SAINT'
_computing_data_collection 'Bruker APEX2'
_computing_data_reduction 'Bruker SAINT'
_computing_molecular_graphics 'Bruker SHELXTL'
_computing_publication_material 'Bruker SHELXTL'
_computing_structure_refinement 'SHELXL-2018/3 (Sheldrick, 2018)'
_computing_structure_solution 'SHELXT-2014/5 (Sheldrick, 2015)'
_diffrn_ambient_temperature 173(2)
_diffrn_measured_fraction_theta_full 1.000
_diffrn_measured_fraction_theta_max 0.994
_diffrn_measurement_device_type 'Bruker APEX-II CCD'
_diffrn_measurement_method '\f and \w scans'
_diffrn_radiation_type CuK\a
_diffrn_radiation_wavelength 1.54178
_diffrn_reflns_av_R_equivalents 0.0822
_diffrn_reflns_av_unetI/netI 0.0518
_diffrn_reflns_Laue_measured_fraction_full 1.000
_diffrn_reflns_Laue_measured_fraction_max 0.994
_diffrn_reflns_limit_h_max 10
_diffrn_reflns_limit_h_min -11
_diffrn_reflns_limit_k_max 12
_diffrn_reflns_limit_k_min -12
_diffrn_reflns_limit_l_max 22
_diffrn_reflns_limit_l_min -22
_diffrn_reflns_number 23475
_diffrn_reflns_point_group_measured_fraction_full 0.997
_diffrn_reflns_point_group_measured_fraction_max 0.982
_diffrn_reflns_theta_full 67.679
_diffrn_reflns_theta_max 74.601
_diffrn_reflns_theta_min 4.870
_exptl_absorpt_coefficient_mu 4.664
_exptl_absorpt_correction_T_max 0.8419
_exptl_absorpt_correction_T_min 0.6637
_exptl_absorpt_correction_type numerical
_exptl_absorpt_process_details
; 
 SADABS 2016/2: Krause, L., Herbst-Irmer, R., Sheldrick G.M. & Stalke D., 
 J. Appl. Cryst. 48 (2015) 3-10 
;
_exptl_crystal_colour colourless
_exptl_crystal_density_diffrn 1.308
_exptl_crystal_description plate
_exptl_crystal_F_000 696
_exptl_crystal_size_max 0.075
_exptl_crystal_size_mid 0.065
_exptl_crystal_size_min 0.017
_refine_diff_density_max 0.272
_refine_diff_density_min -0.400
_refine_diff_density_rms 0.057
_refine_ls_abs_structure_details
; 
 Flack x determined using 1180 quotients [(I+)-(I-)]/[(I+)+(I-)] 
 (Parsons, Flack and Wagner, Acta Cryst. B69 (2013) 249-259). 
;
_refine_ls_abs_structure_Flack 0.031(14)
_refine_ls_extinction_method none
_refine_ls_goodness_of_fit_ref 1.008
_refine_ls_hydrogen_treatment constr
_refine_ls_matrix_type full
_refine_ls_number_parameters 182
_refine_ls_number_reflns 3381
_refine_ls_number_restraints 18
_refine_ls_restrained_S_all 1.006
_refine_ls_R_factor_all 0.0404
_refine_ls_R_factor_gt 0.0342
_refine_ls_shift/su_max 0.003
_refine_ls_shift/su_mean 0.000
_refine_ls_structure_factor_coef Fsqd
_refine_ls_weighting_details 'w=1/[\s^2^(Fo^2^)+(0.0361P)^2^] where P=(Fo^2^+2Fc^2^)/3'
_refine_ls_weighting_scheme calc
_refine_ls_wR_factor_gt 0.0794
_refine_ls_wR_factor_ref 0.0820
_reflns_Friedel_coverage 0.717
_reflns_Friedel_fraction_full 0.992
_reflns_Friedel_fraction_max 0.966
_reflns_number_gt 3025
_reflns_number_total 3381
_reflns_threshold_expression 'I > 2\s(I)'
_cod_data_source_file d1dt02850b3.cif
_cod_data_source_block riv2036
_cod_database_code 7708823
_shelx_shelxl_version_number 2018/3
_shelx_space_group_comment
; 
The symmetry employed for this shelxl refinement is uniquely defined 
by the following loop, which should always be used as a source of 
symmetry information in preference to the above space-group names. 
They are only intended as comments. 
;
_shelx_estimated_absorpt_t_min 0.721
_shelx_estimated_absorpt_t_max 0.925

loop_
_space_group_symop_operation_xyz
'x, y, z'
'-x+1/2, -y, z+1/2'
'-x, y+1/2, -z+1/2'
'x+1/2, -y+1/2, -z'

loop_
_atom_site_label
_atom_site_type_symbol
_atom_site_fract_x
_atom_site_fract_y
_atom_site_fract_z
_atom_site_U_iso_or_equiv
_atom_site_adp_type
_atom_site_occupancy
_atom_site_site_symmetry_order
_atom_site_calc_flag
_atom_site_refinement_flags_posn
_atom_site_refinement_flags_adp
_atom_site_refinement_flags_occupancy
_atom_site_disorder_assembly
_atom_site_disorder_group
Ge1 Ge 0.37342(5) 0.40327(5) 0.37345(3) 0.04032(13) Uani 1 1 d . . . . .
K1 K 0.15831(11) 0.24727(10) 0.50681(6) 0.0510(2) Uani 1 1 d . . . . .
O1 O 0.4258(4) 0.4263(3) 0.47305(18) 0.0478(8) Uani 1 1 d . . . . .
O2 O 0.1661(3) 0.3917(3) 0.39375(18) 0.0505(8) Uani 1 1 d . . . . .
O3 O 0.4098(4) 0.2282(3) 0.39275(18) 0.0477(8) Uani 1 1 d . . . . .
C11 C 0.4487(5) 0.5500(5) 0.5051(3) 0.0493(11) Uani 1 1 d . . . . .
C12A C 0.5856(12) 0.5532(11) 0.5542(6) 0.068(3) Uani 0.575(8) 1 d . . P A 1
H12A H 0.597221 0.639359 0.575056 0.081 Uiso 0.575(8) 1 calc R U P A 1
H12B H 0.573262 0.490815 0.594180 0.081 Uiso 0.575(8) 1 calc R U P A 1
H12C H 0.675218 0.531355 0.525352 0.081 Uiso 0.575(8) 1 calc R U P A 1
C13A C 0.3063(11) 0.5782(10) 0.5499(6) 0.061(3) Uani 0.575(8) 1 d . . P A 1
H13A H 0.315573 0.662519 0.573413 0.074 Uiso 0.575(8) 1 calc R U P A 1
H13B H 0.218580 0.577956 0.517190 0.074 Uiso 0.575(8) 1 calc R U P A 1
H13C H 0.293597 0.512157 0.587854 0.074 Uiso 0.575(8) 1 calc R U P A 1
C14A C 0.4649(14) 0.6626(9) 0.4474(6) 0.064(3) Uani 0.575(8) 1 d . . P A 1
H14A H 0.480223 0.743913 0.473477 0.077 Uiso 0.575(8) 1 calc R U P A 1
H14B H 0.551377 0.645814 0.415284 0.077 Uiso 0.575(8) 1 calc R U P A 1
H14C H 0.373143 0.667990 0.417574 0.077 Uiso 0.575(8) 1 calc R U P A 1
C12B C 0.3309(16) 0.6410(13) 0.4913(10) 0.070(4) Uani 0.425(8) 1 d . . P A 2
H12D H 0.355579 0.722733 0.515130 0.084 Uiso 0.425(8) 1 calc R U P A 2
H12E H 0.320771 0.654353 0.438087 0.084 Uiso 0.425(8) 1 calc R U P A 2
H12F H 0.235789 0.608203 0.511135 0.084 Uiso 0.425(8) 1 calc R U P A 2
C13B C 0.6026(15) 0.5913(15) 0.4764(8) 0.068(4) Uani 0.425(8) 1 d . . P A 2
H13D H 0.627539 0.676335 0.495937 0.082 Uiso 0.425(8) 1 calc R U P A 2
H13E H 0.678949 0.529262 0.492204 0.082 Uiso 0.425(8) 1 calc R U P A 2
H13F H 0.600190 0.594844 0.422453 0.082 Uiso 0.425(8) 1 calc R U P A 2
C14B C 0.4623(18) 0.5214(15) 0.5894(8) 0.068(4) Uani 0.425(8) 1 d . . P A 2
H14D H 0.478444 0.601943 0.616172 0.082 Uiso 0.425(8) 1 calc R U P A 2
H14E H 0.369447 0.480715 0.606852 0.082 Uiso 0.425(8) 1 calc R U P A 2
H14F H 0.547614 0.463663 0.598073 0.082 Uiso 0.425(8) 1 calc R U P A 2
C21 C 0.0461(6) 0.4480(5) 0.3528(3) 0.0531(12) Uani 1 1 d . . . . .
C22 C 0.0527(8) 0.5935(7) 0.3568(5) 0.085(2) Uani 1 1 d . . . . .
H22A H -0.030667 0.630058 0.328351 0.102 Uiso 1 1 calc R U . . .
H22B H 0.044294 0.620798 0.408301 0.102 Uiso 1 1 calc R U . . .
H22C H 0.148585 0.623473 0.336464 0.102 Uiso 1 1 calc R U . . .
C23 C -0.0963(7) 0.4025(9) 0.3893(5) 0.109(3) Uani 1 1 d . . . . .
H23A H -0.183587 0.438292 0.363459 0.131 Uiso 1 1 calc R U . . .
H23B H -0.100658 0.308581 0.387600 0.131 Uiso 1 1 calc R U . . .
H23C H -0.097431 0.431079 0.440736 0.131 Uiso 1 1 calc R U . . .
C24 C 0.0495(10) 0.4086(10) 0.2736(4) 0.103(3) Uani 1 1 d . . . . .
H24A H -0.034400 0.449135 0.247367 0.124 Uiso 1 1 calc R U . . .
H24B H 0.144915 0.435826 0.251412 0.124 Uiso 1 1 calc R U . . .
H24C H 0.040294 0.315080 0.270086 0.124 Uiso 1 1 calc R U . . .
C31 C 0.4452(7) 0.1425(5) 0.3332(3) 0.0566(13) Uani 1 1 d . . . . .
C32 C 0.5981(7) 0.1787(6) 0.2990(4) 0.0722(17) Uani 1 1 d . . . . .
H32A H 0.621136 0.119744 0.258525 0.087 Uiso 1 1 calc R U . . .
H32B H 0.593492 0.266746 0.280209 0.087 Uiso 1 1 calc R U . . .
H32C H 0.676900 0.172602 0.336634 0.087 Uiso 1 1 calc R U . . .
C33 C 0.4537(9) 0.0080(5) 0.3654(5) 0.088(2) Uani 1 1 d . . . . .
H33A H 0.477773 -0.053381 0.326239 0.105 Uiso 1 1 calc R U . . .
H33B H 0.532341 0.005131 0.403215 0.105 Uiso 1 1 calc R U . . .
H33C H 0.356543 -0.014398 0.387471 0.105 Uiso 1 1 calc R U . . .
C34 C 0.3257(8) 0.1457(7) 0.2736(4) 0.0745(18) Uani 1 1 d . . . . .
H34A H 0.353536 0.086303 0.234046 0.089 Uiso 1 1 calc R U . . .
H34B H 0.228632 0.119944 0.294550 0.089 Uiso 1 1 calc R U . . .
H34C H 0.317836 0.232884 0.253764 0.089 Uiso 1 1 calc R U . . .

loop_
_atom_site_aniso_label
_atom_site_aniso_U_11
_atom_site_aniso_U_22
_atom_site_aniso_U_33
_atom_site_aniso_U_23
_atom_site_aniso_U_13
_atom_site_aniso_U_12
Ge1 0.0406(2) 0.0399(2) 0.0405(2) 0.0023(2) 0.0006(2) -0.0016(2)
K1 0.0434(5) 0.0528(5) 0.0568(6) 0.0129(5) -0.0014(4) -0.0040(4)
O1 0.0588(19) 0.0405(16) 0.0440(17) -0.0049(13) -0.0102(14) 0.0054(13)
O2 0.0347(15) 0.0588(18) 0.0581(19) 0.0173(17) -0.0004(12) 0.0015(14)
O3 0.0558(19) 0.0380(14) 0.0493(19) -0.0046(13) -0.0006(14) 0.0047(13)
C11 0.049(3) 0.046(2) 0.053(3) -0.010(2) -0.002(2) -0.0067(18)
C12A 0.065(7) 0.067(6) 0.071(7) -0.018(5) -0.020(5) -0.001(5)
C13A 0.062(6) 0.056(6) 0.067(6) -0.014(5) 0.003(4) 0.002(4)
C14A 0.090(8) 0.041(5) 0.060(6) 0.005(4) -0.007(5) -0.013(4)
C12B 0.062(7) 0.056(6) 0.093(11) -0.016(7) 0.002(7) 0.005(5)
C13B 0.063(7) 0.070(8) 0.071(8) -0.005(7) 0.004(6) -0.013(7)
C14B 0.070(9) 0.076(9) 0.057(7) -0.028(6) -0.007(6) -0.014(7)
C21 0.044(3) 0.058(3) 0.057(3) 0.011(2) -0.010(2) 0.005(2)
C22 0.079(4) 0.066(3) 0.111(6) 0.020(4) -0.024(4) 0.011(3)
C23 0.041(3) 0.131(6) 0.156(9) 0.065(7) -0.011(4) -0.004(4)
C24 0.106(6) 0.125(7) 0.079(5) -0.024(6) -0.041(4) 0.039(6)
C31 0.061(3) 0.048(3) 0.061(3) -0.017(2) 0.002(3) 0.003(2)
C32 0.066(4) 0.072(4) 0.079(4) -0.022(3) 0.010(3) 0.002(3)
C33 0.110(6) 0.045(3) 0.108(6) -0.021(4) 0.010(5) 0.011(3)
C34 0.067(4) 0.087(4) 0.070(4) -0.033(3) -0.010(3) -0.002(3)

loop_
_atom_type_symbol
_atom_type_description
_atom_type_scat_dispersion_real
_atom_type_scat_dispersion_imag
_atom_type_scat_source
C C 0.0181 0.0091 'International Tables Vol C Tables 4.2.6.8 and 6.1.1.4'
H H 0.0000 0.0000 'International Tables Vol C Tables 4.2.6.8 and 6.1.1.4'
O O 0.0492 0.0322 'International Tables Vol C Tables 4.2.6.8 and 6.1.1.4'
K K 0.3868 1.0657 'International Tables Vol C Tables 4.2.6.8 and 6.1.1.4'
Ge Ge -1.0885 0.8855 'International Tables Vol C Tables 4.2.6.8 and 6.1.1.4'

loop_
_geom_angle_atom_site_label_1
_geom_angle_atom_site_label_2
_geom_angle_atom_site_label_3
_geom_angle
_geom_angle_site_symmetry_1
_geom_angle_site_symmetry_3
_geom_angle_publ_flag
O2 Ge1 O1 93.54(15) . . ?
O2 Ge1 O3 93.97(14) . . ?
O1 Ge1 O3 84.40(13) . . ?
O2 Ge1 K1 45.39(10) . . ?
O1 Ge1 K1 61.81(11) . . ?
O3 Ge1 K1 60.91(10) . . ?
O2 Ge1 K1 121.91(10) . 4_556 ?
O1 Ge1 K1 47.00(10) . 4_556 ?
O3 Ge1 K1 50.29(10) . 4_556 ?
K1 Ge1 K1 76.586(12) . 4_556 ?
O2 K1 O1 120.85(11) . 4_456 ?
O2 K1 O3 118.69(11) . 4_456 ?
O1 K1 O3 53.26(9) 4_456 4_456 ?
O2 K1 O3 58.09(10) . . ?
O1 K1 O3 126.34(10) 4_456 . ?
O3 K1 O3 176.47(9) 4_456 . ?
O2 K1 O1 57.39(9) . . ?
O1 K1 O1 175.07(6) 4_456 . ?
O3 K1 O1 131.61(9) 4_456 . ?
O3 K1 O1 48.74(8) . . ?
O2 K1 C23 136.66(14) . 4_556 ?
O1 K1 C23 96.24(15) 4_456 4_556 ?
O3 K1 C23 100.81(15) 4_456 4_556 ?
O3 K1 C23 82.70(15) . 4_556 ?
O1 K1 C23 83.69(14) . 4_556 ?
O2 K1 C12A 106.7(2) . 4_456 ?
O1 K1 C12A 45.30(18) 4_456 4_456 ?
O3 K1 C12A 98.26(18) 4_456 4_456 ?
O3 K1 C12A 81.78(18) . 4_456 ?
O1 K1 C12A 129.94(18) . 4_456 ?
C23 K1 C12A 82.8(3) 4_556 4_456 ?
O2 K1 Ge1 31.74(7) . . ?
O1 K1 Ge1 143.59(8) 4_456 . ?
O3 K1 Ge1 145.08(7) 4_456 . ?
O3 K1 Ge1 32.67(6) . . ?
O1 K1 Ge1 32.58(6) . . ?
C23 K1 Ge1 104.92(12) 4_556 . ?
C12A K1 Ge1 107.96(18) 4_456 . ?
O2 K1 C23 41.76(13) . . ?
O1 K1 C23 84.30(14) 4_456 . ?
O3 K1 C23 81.37(15) 4_456 . ?
O3 K1 C23 95.12(15) . . ?
O1 K1 C23 95.57(13) . . ?
C23 K1 C23 177.63(10) 4_556 . ?
C12A K1 C23 96.0(3) 4_456 . ?
Ge1 K1 C23 73.48(11) . . ?
O2 K1 Ge1 138.22(8) . 4_456 ?
O1 K1 Ge1 29.83(7) 4_456 4_456 ?
O3 K1 Ge1 30.30(6) 4_456 4_456 ?
O3 K1 Ge1 151.01(7) . 4_456 ?
O1 K1 Ge1 154.67(7) . 4_456 ?
C23 K1 Ge1 85.08(12) 4_556 4_456 ?
C12A K1 Ge1 70.65(18) 4_456 4_456 ?
Ge1 K1 Ge1 169.77(3) . 4_456 ?
C23 K1 Ge1 96.46(11) . 4_456 ?
C11 O1 Ge1 122.8(3) . . ?
C11 O1 K1 115.4(3) . 4_556 ?
Ge1 O1 K1 103.17(13) . 4_556 ?
C11 O1 K1 125.1(3) . . ?
Ge1 O1 K1 85.60(12) . . ?
K1 O1 K1 98.81(10) 4_556 . ?
C21 O2 Ge1 127.1(3) . . ?
C21 O2 K1 130.0(3) . . ?
Ge1 O2 K1 102.86(13) . . ?
C31 O3 Ge1 119.9(3) . . ?
C31 O3 K1 111.4(3) . 4_556 ?
Ge1 O3 K1 99.41(13) . 4_556 ?
C31 O3 K1 135.3(3) . . ?
Ge1 O3 K1 86.42(11) . . ?
K1 O3 K1 97.20(9) 4_556 . ?
O1 C11 C12B 114.9(7) . . ?
O1 C11 C12A 112.1(5) . . ?
O1 C11 C13B 104.0(7) . . ?
C12B C11 C13B 114.0(10) . . ?
O1 C11 C13A 105.8(5) . . ?
C12A C11 C13A 110.3(7) . . ?
O1 C11 C14B 103.8(7) . . ?
C12B C11 C14B 110.7(10) . . ?
C13B C11 C14B 108.7(8) . . ?
O1 C11 C14A 114.3(5) . . ?
C12A C11 C14A 107.6(7) . . ?
C13A C11 C14A 106.6(7) . . ?
C11 C12A K1 86.6(5) . 4_556 ?
O2 C21 C24 111.9(5) . . ?
O2 C21 C23 105.6(5) . . ?
C24 C21 C23 110.8(6) . . ?
O2 C21 C22 110.9(5) . . ?
C24 C21 C22 108.6(6) . . ?
C23 C21 C22 109.0(6) . . ?
C21 C23 K1 164.3(4) . 4_456 ?
C21 C23 K1 82.6(3) . . ?
K1 C23 K1 81.89(17) 4_456 . ?
O3 C31 C34 111.7(5) . . ?
O3 C31 C33 107.1(5) . . ?
C34 C31 C33 109.2(6) . . ?
O3 C31 C32 110.1(4) . . ?
C34 C31 C32 108.9(6) . . ?
C33 C31 C32 109.7(5) . . ?

loop_
_geom_bond_atom_site_label_1
_geom_bond_atom_site_label_2
_geom_bond_distance
_geom_bond_site_symmetry_2
_geom_bond_publ_flag
Ge1 O2 1.882(3) . ?
Ge1 O1 1.883(3) . ?
Ge1 O3 1.886(3) . ?
Ge1 K1 3.4868(11) . ?
Ge1 K1 3.6867(11) 4_556 ?
K1 O2 2.546(3) . ?
K1 O1 2.769(3) 4_456 ?
K1 O3 2.875(3) 4_456 ?
K1 O3 3.053(3) . ?
K1 O1 3.082(4) . ?
K1 C23 3.278(7) 4_556 ?
K1 C12A 3.383(11) 4_456 ?
K1 C23 3.505(7) . ?
O1 C11 1.429(5) . ?
O2 C21 1.427(5) . ?
O3 C31 1.437(6) . ?
C11 C12B 1.435(14) . ?
C11 C12A 1.508(11) . ?
C11 C13B 1.525(13) . ?
C11 C13A 1.533(10) . ?
C11 C14B 1.564(16) . ?
C11 C14A 1.580(10) . ?
C21 C24 1.496(9) . ?
C21 C23 1.505(8) . ?
C21 C22 1.519(8) . ?
C31 C34 1.516(8) . ?
C31 C33 1.520(8) . ?
C31 C32 1.540(9) . ?

loop_
_geom_torsion_atom_site_label_1
_geom_torsion_atom_site_label_2
_geom_torsion_atom_site_label_3
_geom_torsion_atom_site_label_4
_geom_torsion
_geom_torsion_site_symmetry_1
_geom_torsion_site_symmetry_2
_geom_torsion_site_symmetry_3
_geom_torsion_site_symmetry_4
_geom_torsion_publ_flag
O2 Ge1 O1 C11 -95.7(4) . . . . ?
O3 Ge1 O1 C11 170.6(4) . . . . ?
K1 Ge1 O1 C11 -129.5(4) . . . . ?
K1 Ge1 O1 C11 132.5(4) 4_556 . . . ?
O2 Ge1 O1 K1 131.79(15) . . . 4_556 ?
O3 Ge1 O1 K1 38.15(14) . . . 4_556 ?
K1 Ge1 O1 K1 98.04(11) . . . 4_556 ?
O2 Ge1 O1 K1 33.76(12) . . . . ?
O3 Ge1 O1 K1 -59.89(11) . . . . ?
K1 Ge1 O1 K1 -98.04(11) 4_556 . . . ?
O1 Ge1 O2 C21 138.5(4) . . . . ?
O3 Ge1 O2 C21 -136.9(4) . . . . ?
K1 Ge1 O2 C21 -178.1(5) . . . . ?
K1 Ge1 O2 C21 178.4(4) 4_556 . . . ?
O1 Ge1 O2 K1 -43.47(15) . . . . ?
O3 Ge1 O2 K1 41.16(16) . . . . ?
K1 Ge1 O2 K1 -3.50(19) 4_556 . . . ?
O2 Ge1 O3 C31 109.4(4) . . . . ?
O1 Ge1 O3 C31 -157.4(4) . . . . ?
K1 Ge1 O3 C31 141.8(4) . . . . ?
K1 Ge1 O3 C31 -121.5(4) 4_556 . . . ?
O2 Ge1 O3 K1 -129.14(13) . . . 4_556 ?
O1 Ge1 O3 K1 -35.96(13) . . . 4_556 ?
K1 Ge1 O3 K1 -96.72(10) . . . 4_556 ?
O2 Ge1 O3 K1 -32.43(12) . . . . ?
O1 Ge1 O3 K1 60.75(12) . . . . ?
K1 Ge1 O3 K1 96.72(10) 4_556 . . . ?
Ge1 O1 C11 C12B 49.8(10) . . . . ?
K1 O1 C11 C12B 177.1(8) 4_556 . . . ?
K1 O1 C11 C12B -60.2(9) . . . . ?
Ge1 O1 C11 C12A -136.7(6) . . . . ?
K1 O1 C11 C12A -9.3(7) 4_556 . . . ?
K1 O1 C11 C12A 113.4(6) . . . . ?
Ge1 O1 C11 C13B -75.6(7) . . . . ?
K1 O1 C11 C13B 51.7(7) 4_556 . . . ?
K1 O1 C11 C13B 174.5(6) . . . . ?
Ge1 O1 C11 C13A 103.1(6) . . . . ?
K1 O1 C11 C13A -129.6(5) 4_556 . . . ?
K1 O1 C11 C13A -6.9(7) . . . . ?
Ge1 O1 C11 C14B 170.8(6) . . . . ?
K1 O1 C11 C14B -61.9(7) 4_556 . . . ?
K1 O1 C11 C14B 60.8(7) . . . . ?
Ge1 O1 C11 C14A -13.8(7) . . . . ?
K1 O1 C11 C14A 113.5(6) 4_556 . . . ?
K1 O1 C11 C14A -123.8(6) . . . . ?
O1 C11 C12A K1 6.9(5) . . . 4_556 ?
C13A C11 C12A K1 124.5(5) . . . 4_556 ?
C14A C11 C12A K1 -119.6(5) . . . 4_556 ?
Ge1 O2 C21 C24 55.8(7) . . . . ?
K1 O2 C21 C24 -121.7(6) . . . . ?
Ge1 O2 C21 C23 176.5(5) . . . . ?
K1 O2 C21 C23 -1.1(7) . . . . ?
Ge1 O2 C21 C22 -65.7(6) . . . . ?
K1 O2 C21 C22 116.8(5) . . . . ?
O2 C21 C23 K1 -9(2) . . . 4_456 ?
C24 C21 C23 K1 112(2) . . . 4_456 ?
C22 C21 C23 K1 -129(2) . . . 4_456 ?
O2 C21 C23 K1 0.6(4) . . . . ?
C24 C21 C23 K1 122.0(5) . . . . ?
C22 C21 C23 K1 -118.5(4) . . . . ?
Ge1 O3 C31 C34 -55.3(6) . . . . ?
K1 O3 C31 C34 -170.6(4) 4_556 . . . ?
K1 O3 C31 C34 63.4(7) . . . . ?
Ge1 O3 C31 C33 -174.9(4) . . . . ?
K1 O3 C31 C33 69.8(5) 4_556 . . . ?
K1 O3 C31 C33 -56.2(6) . . . . ?
Ge1 O3 C31 C32 65.9(6) . . . . ?
K1 O3 C31 C32 -49.4(5) 4_556 . . . ?
K1 O3 C31 C32 -175.4(3) . . . . ?
